data_8101375
loop_
_publ_author_name
'Akriche, Samah'
'Rzaigui, Mohamed'

_publ_section_title
;
Crystal structure of 2-amino-3-nitro-pyridinium dihydrogenmonophosphate, 
C~5~H~8~N~3~O~6~P
;
_journal_issue 4
_journal_name_full 'Zeitschrift f\"ur Kristallographie - New Crystal Structures'
_journal_page_first 617
_journal_page_last 618
_journal_volume 215
_journal_year 2000
_chemical_formula_moiety '(C5 H6 N3 O2) H2 P O4'
_chemical_formula_sum 'C5 H8 N3 O6 P'
_chemical_formula_weight 237.11
_space_group_IT_number 14
_symmetry_cell_setting monoclinic
_symmetry_space_group_name_Hall '-P 2ybc'
_symmetry_space_group_name_H-M 'P 1 21/c 1'
_cell_angle_alpha 90.00(3)
_cell_angle_beta 100.36(5)
_cell_angle_gamma 90.00(2)
_cell_formula_units_Z 4
_cell_length_a 9.710(3)
_cell_length_b 9.254(1)
_cell_length_c 10.373(6)
_cell_measurement_temperature 296.2
_cell_volume 916.9(5)
_diffrn_ambient_temperature 296.2
_exptl_crystal_density_diffrn 1.717
_cod_original_sg_symbol_H-M 'P 21/c'
_cod_original_formula_sum 'C5 H8 N3 O6 P '
_cod_database_code 8101375

loop_
_symmetry_equiv_pos_as_xyz
'  +x,  +y,  +z'
'  -x,1/2+y,1/2-z'
'  -x,  -y,  -z'
'  +x,1/2-y,1/2+z'

loop_
_atom_site_label
_atom_site_fract_x
_atom_site_fract_y
_atom_site_fract_z
_atom_site_U_iso_or_equiv
_atom_site_occupancy
_atom_site_refinement_flags
_atom_site_adp_type
_atom_site_calc_flag
_atom_site_calc_attached_atom
P(1) 1.02892(2) 0.02214(2) 1.30687(2) 0.02468(3) 1.000 . Uani d ?
O(1) 1.13906(6) 0.07549(6) 1.42371(5) 0.03663(12) 1.000 . Uani d ?
O(2) 1.08088(6) -0.10801(5) 1.24177(5) 0.03333(11) 1.000 . Uani d ?
O(3) 1.01591(7) 0.14413(6) 1.20022(5) 0.03526(11) 1.000 . Uani d ?
O(4) 0.88969(6) -0.00257(6) 1.34866(5) 0.03439(12) 1.000 . Uani d ?
O(5) 0.65210(8) -0.20782(7) 1.17964(7) 0.0516(2) 1.000 . Uani d ?
O(6) 0.54782(9) -0.04831(9) 1.27655(8) 0.0683(2) 1.000 . Uani d ?
N(1) 0.79138(8) -0.12989(8) 0.99031(7) 0.0416(2) 1.000 . Uani d ?
N(2) 0.76704(7) 0.11084(7) 0.94129(6) 0.03059(12) 1.000 . Uani d ?
N(3) 0.61529(7) -0.08389(8) 1.19336(7) 0.0386(2) 1.000 . Uani d ?
C(1) 0.72031(8) 0.24532(8) 0.95468(7) 0.0348(2) 1.000 . Uani d ?
C(2) 0.63535(9) 0.27694(9) 1.04263(8) 0.0392(2) 1.000 . Uani d ?
C(3) 0.60150(8) 0.16488(9) 1.12001(7) 0.0349(2) 1.000 . Uani d ?
C(4) 0.65261(7) 0.02786(8) 1.10793(6) 0.02907(13) 1.000 . Uani d ?
C(5) 0.73858(7) -0.00378(7) 1.01410(6) 0.02832(13) 1.000 . Uani d ?
H(1) 0.7553(11) 0.3079(11) 0.9026(10) 0.042(3) 1.000 . Uiso d ?
H(2) 0.604(1) 0.367(1) 1.0477(12) 0.064(4) 1.000 . Uiso d ?
H(3) 0.5465(10) 0.1802(11) 1.1837(10) 0.038(3) 1.000 . Uiso d ?
H(4) 0.841(1) -0.138(1) 0.925(1) 0.075(4) 1.000 . Uiso d ?
H(5) 0.7856(10) -0.2073(12) 1.0342(10) 0.043(3) 1.000 . Uiso d ?
H(6) 0.8244(13) 0.0954(13) 0.8743(12) 0.062(4) 1.000 . Uiso d ?
H(7) 0.9845(12) 0.2178(13) 1.2207(12) 0.058(3) 1.000 . Uiso d ?
H(8) 1.110(2) 0.046(2) 1.513(2) 0.084(5) 1.000 . Uiso d ?

loop_
_atom_site_aniso_label
_atom_site_aniso_U_11
_atom_site_aniso_U_22
_atom_site_aniso_U_33
_atom_site_aniso_U_12
_atom_site_aniso_U_13
_atom_site_aniso_U_23
P(1) 0.03621(7) 0.01849(6) 0.02186(6) -0.00007(5) 0.01204(5) -0.00063(5)
O(1) 0.0457(3) 0.0362(3) 0.0287(2) -0.0126(2) 0.0084(2) -0.0019(2)
O(2) 0.0521(3) 0.0190(2) 0.0344(2) 0.0009(2) 0.0223(2) -0.0021(2)
O(3) 0.0591(3) 0.0224(2) 0.0284(2) 0.0077(2) 0.0189(2) 0.0047(2)
O(4) 0.0347(2) 0.0408(3) 0.0297(2) 0.0003(2) 0.0115(2) 0.0033(2)
O(5) 0.0721(4) 0.0359(3) 0.0527(3) -0.0067(3) 0.0272(3) 0.0080(3)
O(6) 0.0840(4) 0.0641(5) 0.0740(4) -0.0029(4) 0.0607(3) 0.0095(4)
N(1) 0.0575(4) 0.0330(3) 0.0398(3) 0.0103(3) 0.0240(3) 0.0064(2)
N(2) 0.0354(3) 0.0315(3) 0.0274(2) 0.0003(2) 0.0122(2) 0.0034(2)
N(3) 0.0399(3) 0.0435(3) 0.0362(3) -0.0100(3) 0.0168(2) 0.0033(2)
C(1) 0.0432(4) 0.0292(3) 0.0338(3) -0.0022(3) 0.0116(3) 0.0024(2)
C(2) 0.0467(4) 0.0314(3) 0.0422(4) 0.0033(3) 0.0151(3) -0.0023(3)
C(3) 0.0341(3) 0.0390(3) 0.0343(3) -0.0003(3) 0.0136(2) -0.0049(3)
C(4) 0.0291(3) 0.0331(3) 0.0266(2) -0.0046(2) 0.0094(2) 0.0002(2)
C(5) 0.0305(3) 0.0305(3) 0.0253(2) -0.0009(2) 0.0086(2) 0.0015(2)

loop_
_geom_bond_atom_site_label_1
_geom_bond_atom_site_label_2
_geom_bond_distance
_geom_bond_site_symmetry_1
_geom_bond_site_symmetry_2
_geom_bond_publ_flag
P1 O1 1.5461(12) . . yes
P1 O2 1.5113(8) . . yes
P1 O3 1.5697(9) . . yes
P1 O4 1.5096(9) . . yes
O1 H8 1.05(2) . . no
O3 H7 0.79(2) . . no
O4 H8 1.49(2) . . no
O5 N3 1.2172(13) . . yes
O6 N3 1.219(1) . . yes
N1 C5 1.3157(13) . . yes
N1 H4 0.90(2) . . no
N1 H5 0.86(1) . . no
N2 C1 1.3404(13) . . yes
N2 C5 1.3590(12) . . yes
N2 H6 0.98(2) . . no
N3 C4 1.4497(13) . . yes
C1 C2 1.367(2) . . yes
C1 H1 0.90(1) . . no
C2 C3 1.387(2) . . yes
C2 H2 0.90(2) . . no
C3 C4 1.376(1) . . yes
C3 H3 0.93(1) . . no
C4 C5 1.422(1) . . yes
H4 H5 1.48(2) . . no

loop_
_cod_related_entry_id
_cod_related_entry_database
_cod_related_entry_code
1 ChemSpider 21122204
